data_7125574
loop_
_publ_author_name
'Gallant, Amanda J.'
'Smith, Kevin M.'
'Patrick, Brian O.'

_publ_section_title
;
 Cyclopentadienyl benzamidinato chromium complexes as models for alkyl
 halide activation by chromium reagents.
;
_journal_issue 23
_journal_name_full 'Chemical communications (Cambridge, England)'
_journal_page_first 2914
_journal_page_last 2915
_journal_paper_doi 10.1039/b207710h
_journal_year 2002
_chemical_formula_moiety 'C18 H28 Cl Cr N2 Si2 '
_chemical_formula_sum 'C18 H28 Cl Cr N2 Si2'
_chemical_formula_weight 416.05
_space_group_IT_number 14
_space_group_name_Hall '-P 2yn'
_space_group_name_H-M_alt 'P 1 21/n 1'
_symmetry_cell_setting monoclinic
_symmetry_Int_Tables_number 14
_symmetry_space_group_name_H-M 'P 1 21/n 1'
_audit_creation_date 2002-07-30
_audit_creation_method 'by teXsan v1.8'
_audit_update_record
;
?
;
_cell_angle_alpha 90
_cell_angle_beta 104.055(2)
_cell_angle_gamma 90
_cell_formula_units_Z 4
_cell_length_a 10.1145(3)
_cell_length_b 12.0381(3)
_cell_length_c 18.5467(9)
_cell_measurement_reflns_used 12358
_cell_measurement_temperature 173.2
_cell_measurement_theta_max 28.70
_cell_measurement_theta_min 3.16
_cell_volume 2190.63(14)
_computing_cell_refinement 'd*TREK (MSC, 1996-1998)'
_computing_data_collection 'd*TREK (MSC, 1996-1998)'
_computing_data_reduction 'd*TREK (MSC, 1996-1998)'
_computing_publication_material 'teXsan (MSC, 1992-1997)'
_computing_structure_refinement 'teXsan (MSC, 1992-1997)'
_computing_structure_solution
;
SIR97 (Altomare, et. al. 1998)
;
_diffrn_ambient_temperature 173.2
_diffrn_detector_area_resol_mean 11.76
_diffrn_measurement_device_type 'Rigaku/ADSC CCD'
_diffrn_measurement_method 'area detector'
_diffrn_orient_matrix_UB_11 0.00000
_diffrn_orient_matrix_UB_12 0.00000
_diffrn_orient_matrix_UB_13 0.00000
_diffrn_orient_matrix_UB_21 0.00000
_diffrn_orient_matrix_UB_22 0.00000
_diffrn_orient_matrix_UB_23 0.00000
_diffrn_orient_matrix_UB_31 0.00000
_diffrn_orient_matrix_UB_32 0.00000
_diffrn_orient_matrix_UB_33 0.00000
_diffrn_radiation_detector CCD
_diffrn_radiation_monochromator graphite
_diffrn_radiation_source 'X-ray tube'
_diffrn_radiation_type 'Mo K\a'
_diffrn_radiation_wavelength 0.7107
_diffrn_reflns_av_R_equivalents 0.03873
_diffrn_reflns_av_sigmaI/netI 0.080
_diffrn_reflns_limit_h_max 12
_diffrn_reflns_limit_h_min -13
_diffrn_reflns_limit_k_max 13
_diffrn_reflns_limit_k_min -13
_diffrn_reflns_limit_l_max 22
_diffrn_reflns_limit_l_min -24
_diffrn_reflns_number 19652
_diffrn_reflns_reduction_process 'Lp corrections applied'
_diffrn_reflns_theta_max 28.70
_diffrn_reflns_theta_min 3.16
_diffrn_standards_decay_% 0.00
_diffrn_standards_interval_count 0
_diffrn_standards_number 0
_exptl_absorpt_coefficient_mu 0.756
_exptl_absorpt_correction_T_max 1.000
_exptl_absorpt_correction_T_min 0.8084
_exptl_absorpt_correction_type multi-scan
_exptl_crystal_colour blue
_exptl_crystal_density_diffrn 1.261
_exptl_crystal_density_meas ?
_exptl_crystal_description needle
_exptl_crystal_F_000 876.00
_exptl_crystal_size_max 0.40
_exptl_crystal_size_mid 0.20
_exptl_crystal_size_min 0.20
_refine_diff_density_max 0.37
_refine_diff_density_min -0.40
_refine_ls_extinction_method none
_refine_ls_goodness_of_fit_all 1.169
_refine_ls_goodness_of_fit_ref 1.169
_refine_ls_hydrogen_treatment noref
_refine_ls_matrix_type full
_refine_ls_number_constraints 0
_refine_ls_number_parameters 217
_refine_ls_number_reflns 4524
_refine_ls_number_restraints 0
_refine_ls_R_factor_all 0.0465
_refine_ls_R_factor_gt 0.027
_refine_ls_shift/su_max 0.0010
_refine_ls_shift/su_mean 0.1030
_refine_ls_structure_factor_coef Fsqd
_refine_ls_weighting_details 'w == 1/[\s^2^(Fo^2^)]'
_refine_ls_weighting_scheme sigma
_refine_ls_wR_factor_all 0.0820
_refine_ls_wR_factor_ref 0.082
_reflns_number_gt 3677
_reflns_number_total 4729
_reflns_threshold_expression I>3.00\s(I)
_cod_data_source_file b207710h.txt
_cod_data_source_block ks005/AG95
_cod_depositor_comments
;
The following automatic conversions were performed:

data item '_exptl_crystal_density_meas' value 'not measured' was
changed to '?' -- the value is perceived as not measured.

Automatic conversion script
Id: cif_fix_values 6909 2019-04-08 15:41:33Z antanas 
;
_cod_original_cell_volume 2190.6(1)
_cod_original_sg_symbol_H-M 'P 21/n     '
_cod_original_formula_sum 'C18 H28 Cl Cr N2 Si2 '
_cod_database_code 7125574

loop_
_symmetry_equiv_pos_as_xyz
'   +x,   +y,   +z'
1/2-x,1/2+y,1/2-z
'   -x,   -y,   -z'
1/2+x,1/2-y,1/2+z

loop_
_atom_site_label
_atom_site_fract_x
_atom_site_fract_y
_atom_site_fract_z
_atom_site_U_iso_or_equiv
_atom_site_occupancy
_atom_site_adp_type
_atom_site_calc_flag
Cr(1) 0.52816(2) 0.24224(2) 0.05420(1) 0.01463(7) 1.000 Uani d
Cl(1) 0.56642(5) 0.39288(4) 0.13204(2) 0.0293(1) 1.000 Uani d
Si(1) 0.63763(5) 0.06217(4) 0.20658(2) 0.0208(1) 1.000 Uani d
Si(2) 0.17543(5) 0.27299(4) 0.03311(2) 0.0223(1) 1.000 Uani d
N(1) 0.5213(1) 0.1295(1) 0.13442(7) 0.0167(3) 1.000 Uani d
N(2) 0.3363(1) 0.2120(1) 0.06468(7) 0.0197(3) 1.000 Uani d
C(1) 0.3890(2) 0.1507(1) 0.12430(8) 0.0167(4) 1.000 Uani d
C(2) 0.3082(2) 0.1152(1) 0.17775(9) 0.0204(4) 1.000 Uani d
C(3) 0.3232(2) 0.1732(2) 0.2439(1) 0.0337(5) 1.000 Uani d
C(4) 0.2472(2) 0.1435(2) 0.2938(1) 0.0481(7) 1.000 Uani d
C(5) 0.1582(2) 0.0556(2) 0.2785(1) 0.0498(7) 1.000 Uani d
C(6) 0.1433(2) -0.0032(2) 0.2128(1) 0.0403(6) 1.000 Uani d
C(7) 0.2179(2) 0.0269(2) 0.1621(1) 0.0281(5) 1.000 Uani d
C(8) 0.7691(2) 0.0008(2) 0.1634(1) 0.0366(5) 1.000 Uani d
C(9) 0.7209(3) 0.1658(2) 0.2773(1) 0.0516(7) 1.000 Uani d
C(10) 0.5589(2) -0.0505(2) 0.2506(1) 0.0330(5) 1.000 Uani d
C(11) 0.2031(2) 0.4044(2) -0.0134(2) 0.0538(7) 1.000 Uani d
C(12) 0.0649(2) 0.1782(2) -0.0345(1) 0.0449(6) 1.000 Uani d
C(13) 0.0895(2) 0.3071(2) 0.1082(1) 0.0451(6) 1.000 Uani d
C(14) 0.5590(2) 0.3241(2) -0.04925(9) 0.0295(5) 1.000 Uani d
C(15) 0.6884(2) 0.2990(2) -0.0035(1) 0.0313(5) 1.000 Uani d
C(16) 0.6995(2) 0.1839(2) 0.0052(1) 0.0318(5) 1.000 Uani d
C(17) 0.5756(2) 0.1362(2) -0.0351(1) 0.0319(5) 1.000 Uani d
C(18) 0.4900(2) 0.2233(2) -0.06971(9) 0.0312(5) 1.000 Uani d
H(1) 0.3880 0.2350 0.2556 0.041 1.000 Uiso c
H(2) 0.2567 0.1855 0.3400 0.058 1.000 Uiso c
H(3) 0.1055 0.0344 0.3143 0.060 1.000 Uiso c
H(4) 0.0802 -0.0659 0.2023 0.048 1.000 Uiso c
H(5) 0.2068 -0.0141 0.1154 0.034 1.000 Uiso c
H(6) 0.7247 -0.0304 0.1147 0.044 1.000 Uiso c
H(7) 0.8181 -0.0580 0.1955 0.044 1.000 Uiso c
H(8) 0.8334 0.0588 0.1571 0.044 1.000 Uiso c
H(9) 0.7981 0.1310 0.3123 0.062 1.000 Uiso c
H(10) 0.7536 0.2284 0.2525 0.062 1.000 Uiso c
H(11) 0.6550 0.1926 0.3042 0.062 1.000 Uiso c
H(12) 0.6303 -0.0911 0.2860 0.040 1.000 Uiso c
H(13) 0.4950 -0.0182 0.2769 0.040 1.000 Uiso c
H(14) 0.5100 -0.1016 0.2122 0.040 1.000 Uiso c
H(15) 0.1148 0.4376 -0.0372 0.064 1.000 Uiso c
H(16) 0.2558 0.4559 0.0232 0.064 1.000 Uiso c
H(17) 0.2531 0.3885 -0.0515 0.064 1.000 Uiso c
H(18) -0.0228 0.2145 -0.0552 0.054 1.000 Uiso c
H(19) 0.1092 0.1606 -0.0744 0.054 1.000 Uiso c
H(20) 0.0498 0.1097 -0.0090 0.054 1.000 Uiso c
H(21) 0.1513 0.3508 0.1468 0.054 1.000 Uiso c
H(22) 0.0069 0.3504 0.0875 0.054 1.000 Uiso c
H(23) 0.0649 0.2384 0.1300 0.054 1.000 Uiso c
H(24) 0.5233 0.3984 -0.0642 0.036 1.000 Uiso c
H(25) 0.7588 0.3534 0.0185 0.038 1.000 Uiso c
H(26) 0.7789 0.1433 0.0343 0.038 1.000 Uiso c
H(27) 0.5532 0.0569 -0.0383 0.039 1.000 Uiso c
H(28) 0.3985 0.2152 -0.1024 0.038 1.000 Uiso c

loop_
_atom_site_aniso_label
_atom_site_aniso_U_11
_atom_site_aniso_U_22
_atom_site_aniso_U_33
_atom_site_aniso_U_12
_atom_site_aniso_U_13
_atom_site_aniso_U_23
Cr(1) 0.0133(1) 0.0170(1) 0.0146(1) -0.00075(9) 0.0052(1) 0.00033(8)
Cl(1) 0.0351(2) 0.0218(2) 0.0299(2) -0.0017(2) 0.0057(2) -0.0083(2)
Si(1) 0.0210(2) 0.0209(3) 0.0189(2) 0.0006(2) 0.0016(2) 0.0028(2)
Si(2) 0.0143(2) 0.0271(3) 0.0243(2) 0.0027(2) 0.0024(2) -0.0014(2)
N(1) 0.0163(6) 0.0177(7) 0.0172(6) -0.0002(5) 0.0063(5) 0.0017(5)
N(2) 0.0145(6) 0.0251(8) 0.0196(6) -0.0007(5) 0.0041(5) 0.0024(5)
C(1) 0.0175(7) 0.0155(8) 0.0180(7) -0.0024(6) 0.0057(6) -0.0031(5)
C(2) 0.0177(7) 0.0225(9) 0.0230(8) 0.0006(6) 0.0090(6) 0.0024(6)
C(3) 0.036(1) 0.040(1) 0.0297(9) -0.0069(9) 0.0177(8) -0.0057(8)
C(4) 0.051(1) 0.071(2) 0.030(1) 0.001(1) 0.025(1) -0.002(1)
C(5) 0.042(1) 0.066(2) 0.053(1) 0.003(1) 0.033(1) 0.022(1)
C(6) 0.027(1) 0.036(1) 0.063(1) -0.0025(8) 0.021(1) 0.016(1)
C(7) 0.0213(8) 0.025(1) 0.040(1) -0.0018(7) 0.0115(8) 0.0028(7)
C(8) 0.0235(9) 0.043(1) 0.045(1) 0.0107(8) 0.0103(8) 0.0157(9)
C(9) 0.063(2) 0.040(1) 0.037(1) -0.002(1) -0.017(1) -0.0040(9)
C(10) 0.035(1) 0.033(1) 0.033(1) 0.0070(8) 0.0133(8) 0.0154(8)
C(11) 0.037(1) 0.046(1) 0.074(2) 0.008(1) 0.004(1) 0.027(1)
C(12) 0.0225(9) 0.056(1) 0.050(1) 0.0038(9) -0.0042(9) -0.020(1)
C(13) 0.034(1) 0.061(2) 0.040(1) 0.021(1) 0.0085(9) -0.008(1)
C(14) 0.040(1) 0.029(1) 0.0249(8) 0.0030(8) 0.0183(8) 0.0097(7)
C(15) 0.0274(9) 0.037(1) 0.036(1) -0.0068(8) 0.0201(8) 0.0018(8)
C(16) 0.030(1) 0.040(1) 0.0325(9) 0.0117(8) 0.0212(8) 0.0079(8)
C(17) 0.052(1) 0.024(1) 0.0278(9) -0.0016(9) 0.0252(9) -0.0043(7)
C(18) 0.038(1) 0.042(1) 0.0144(8) -0.0023(9) 0.0074(7) -0.0013(7)

loop_
_atom_type_symbol
_atom_type_oxidation_number
_atom_type_number_in_cell
_atom_type_scat_dispersion_real
_atom_type_scat_dispersion_imag
_atom_type_scat_source
C 0 72 0.002 0.002
;International Tables for Crystallography
(1992, Vol. C, Tables 4.2.6.8 and 6.1.1.1)
;
H 0 112 0.000 0.000
;International Tables for Crystallography
(1992, Vol. C, Table 6.1.1.2)
;
N 0 8 0.004 0.003
;International Tables for Crystallography
(1992, Vol. C, Tables 4.2.6.8 and 6.1.1.1)
;
Si 0 8 0.072 0.071
;International Tables for Crystallography
(1992, Vol. C, Tables 4.2.6.8 and 6.1.1.1)
;
Cl 0 4 0.132 0.159
;International Tables for Crystallography
(1992, Vol. C, Tables 4.2.6.8 and 6.1.1.1)
;
Cr 0 4 0.284 0.624
;International Tables for Crystallography
(1992, Vol. C, Tables 4.2.6.8 and 6.1.1.1)
;

loop_
_geom_angle_atom_site_label_1
_geom_angle_atom_site_label_2
_geom_angle_atom_site_label_3
_geom_angle
_geom_angle_publ_flag
Cl(1) Cr(1) N(1) 95.64(4) yes
Cl(1) Cr(1) N(2) 95.78(4) yes
Cl(1) Cr(1) C(14) 98.86(5) yes
Cl(1) Cr(1) C(15) 91.62(5) yes
Cl(1) Cr(1) C(16) 118.13(6) yes
Cl(1) Cr(1) C(17) 152.31(5) yes
Cl(1) Cr(1) C(18) 133.25(6) yes
N(1) Cr(1) N(2) 66.78(5) yes
N(1) Cr(1) C(14) 163.23(6) yes
N(1) Cr(1) C(15) 135.07(6) yes
N(1) Cr(1) C(16) 104.69(6) yes
N(1) Cr(1) C(17) 102.34(6) yes
N(1) Cr(1) C(18) 130.88(7) yes
N(2) Cr(1) C(14) 119.68(6) yes
N(2) Cr(1) C(15) 156.09(6) yes
N(2) Cr(1) C(16) 145.98(7) yes
N(2) Cr(1) C(17) 110.57(7) yes
N(2) Cr(1) C(18) 98.57(7) yes
C(14) Cr(1) C(15) 36.48(7) yes
C(14) Cr(1) C(16) 60.81(7) yes
C(14) Cr(1) C(17) 61.13(7) yes
C(14) Cr(1) C(18) 36.44(7) yes
C(15) Cr(1) C(16) 36.08(8) yes
C(15) Cr(1) C(17) 60.81(7) yes
C(15) Cr(1) C(18) 60.66(7) yes
C(16) Cr(1) C(17) 36.76(7) yes
C(16) Cr(1) C(18) 60.95(7) yes
C(17) Cr(1) C(18) 36.69(7) yes
N(1) Si(1) C(8) 105.79(7) yes
N(1) Si(1) C(9) 109.51(9) yes
N(1) Si(1) C(10) 113.15(8) yes
C(8) Si(1) C(9) 108.7(1) yes
C(8) Si(1) C(10) 109.04(9) yes
C(9) Si(1) C(10) 110.4(1) yes
N(2) Si(2) C(11) 106.27(9) yes
N(2) Si(2) C(12) 109.05(8) yes
N(2) Si(2) C(13) 114.06(8) yes
C(11) Si(2) C(12) 110.2(1) yes
C(11) Si(2) C(13) 108.1(1) yes
C(12) Si(2) C(13) 109.1(1) yes
Cr(1) N(1) Si(1) 137.23(7) yes
Cr(1) N(1) C(1) 88.87(9) yes
Si(1) N(1) C(1) 131.5(1) yes
Cr(1) N(2) Si(2) 136.49(8) yes
Cr(1) N(2) C(1) 88.83(9) yes
Si(2) N(2) C(1) 131.6(1) yes
N(1) C(1) N(2) 114.3(1) yes
N(1) C(1) C(2) 123.1(1) yes
N(2) C(1) C(2) 122.6(1) yes
C(1) C(2) C(3) 118.9(2) yes
C(1) C(2) C(7) 121.3(1) yes
C(3) C(2) C(7) 119.8(2) yes
C(2) C(3) C(4) 120.0(2) yes
C(2) C(3) H(1) 120.1 no
C(4) C(3) H(1) 119.9 no
C(3) C(4) C(5) 120.2(2) yes
C(3) C(4) H(2) 119.9 no
C(5) C(4) H(2) 119.9 no
C(4) C(5) C(6) 120.1(2) yes
C(4) C(5) H(3) 119.8 no
C(6) C(5) H(3) 120.1 no
C(5) C(6) C(7) 120.1(2) yes
C(5) C(6) H(4) 119.8 no
C(7) C(6) H(4) 120.2 no
C(2) C(7) C(6) 119.8(2) yes
C(2) C(7) H(5) 120.1 no
C(6) C(7) H(5) 120.1 no
Si(1) C(8) H(6) 109.4 no
Si(1) C(8) H(7) 109.5 no
Si(1) C(8) H(8) 109.4 no
H(6) C(8) H(7) 109.5 no
H(6) C(8) H(8) 109.4 no
H(7) C(8) H(8) 109.5 no
Si(1) C(9) H(9) 109.4 no
Si(1) C(9) H(10) 109.4 no
Si(1) C(9) H(11) 109.4 no
H(9) C(9) H(10) 109.5 no
H(9) C(9) H(11) 109.6 no
H(10) C(9) H(11) 109.6 no
Si(1) C(10) H(12) 109.4 no
Si(1) C(10) H(13) 109.5 no
Si(1) C(10) H(14) 109.4 no
H(12) C(10) H(13) 109.5 no
H(12) C(10) H(14) 109.5 no
H(13) C(10) H(14) 109.6 no
Si(2) C(11) H(15) 109.5 no
Si(2) C(11) H(16) 109.7 no
Si(2) C(11) H(17) 109.3 no
H(15) C(11) H(16) 109.7 no
H(15) C(11) H(17) 109.2 no
H(16) C(11) H(17) 109.5 no
Si(2) C(12) H(18) 109.3 no
Si(2) C(12) H(19) 109.4 no
Si(2) C(12) H(20) 109.3 no
H(18) C(12) H(19) 109.7 no
H(18) C(12) H(20) 109.4 no
H(19) C(12) H(20) 109.7 no
Si(2) C(13) H(21) 109.5 no
Si(2) C(13) H(22) 109.5 no
Si(2) C(13) H(23) 109.5 no
H(21) C(13) H(22) 109.4 no
H(21) C(13) H(23) 109.5 no
H(22) C(13) H(23) 109.4 no
Cr(1) C(14) C(15) 72.1(1) yes
Cr(1) C(14) C(18) 71.9(1) yes
Cr(1) C(14) H(24) 121.6 no
C(15) C(14) C(18) 107.8(2) yes
C(15) C(14) H(24) 126.2 no
C(18) C(14) H(24) 126.0 no
Cr(1) C(15) C(14) 71.4(1) yes
Cr(1) C(15) C(16) 72.0(1) yes
Cr(1) C(15) H(25) 122.6 no
C(14) C(15) C(16) 108.6(2) yes
C(14) C(15) H(25) 125.6 no
C(16) C(15) H(25) 125.8 no
Cr(1) C(16) C(15) 71.9(1) yes
Cr(1) C(16) C(17) 70.8(1) yes
Cr(1) C(16) H(26) 122.7 no
C(15) C(16) C(17) 107.8(2) yes
C(15) C(16) H(26) 126.1 no
C(17) C(16) H(26) 126.1 no
Cr(1) C(17) C(16) 72.4(1) yes
Cr(1) C(17) C(18) 72.2(1) yes
Cr(1) C(17) H(27) 120.8 no
C(16) C(17) C(18) 107.8(2) yes
C(16) C(17) H(27) 126.1 no
C(18) C(17) H(27) 126.1 no
Cr(1) C(18) C(14) 71.7(1) yes
Cr(1) C(18) C(17) 71.1(1) yes
Cr(1) C(18) H(28) 123.0 no
C(14) C(18) C(17) 108.0(2) yes
C(14) C(18) H(28) 125.8 no
C(17) C(18) H(28) 126.2 no

loop_
_geom_bond_atom_site_label_1
_geom_bond_atom_site_label_2
_geom_bond_distance
_geom_bond_publ_flag
Cr(1) Cl(1) 2.2915(5) yes
Cr(1) N(1) 2.028(1) yes
Cr(1) N(2) 2.029(1) yes
Cr(1) C(14) 2.245(2) yes
Cr(1) C(15) 2.254(2) yes
Cr(1) C(16) 2.255(2) yes
Cr(1) C(17) 2.234(2) yes
Cr(1) C(18) 2.247(2) yes
Si(1) N(1) 1.751(1) yes
Si(1) C(8) 1.863(2) yes
Si(1) C(9) 1.858(2) yes
Si(1) C(10) 1.860(2) yes
Si(2) N(2) 1.751(1) yes
Si(2) C(11) 1.855(2) yes
Si(2) C(12) 1.855(2) yes
Si(2) C(13) 1.858(2) yes
N(1) C(1) 1.330(2) yes
N(2) C(1) 1.329(2) yes
C(1) C(2) 1.492(2) yes
C(2) C(3) 1.388(2) yes
C(2) C(7) 1.385(2) yes
C(3) C(4) 1.386(3) yes
C(3) H(1) 0.98 no
C(4) C(5) 1.373(4) yes
C(4) H(2) 0.98 no
C(5) C(6) 1.385(3) yes
C(5) H(3) 0.98 no
C(6) C(7) 1.389(3) yes
C(6) H(4) 0.98 no
C(7) H(5) 0.98 no
C(8) H(6) 0.98 no
C(8) H(7) 0.98 no
C(8) H(8) 0.98 no
C(9) H(9) 0.98 no
C(9) H(10) 0.98 no
C(9) H(11) 0.98 no
C(10) H(12) 0.98 no
C(10) H(13) 0.98 no
C(10) H(14) 0.98 no
C(11) H(15) 0.98 no
C(11) H(16) 0.98 no
C(11) H(17) 0.98 no
C(12) H(18) 0.98 no
C(12) H(19) 0.98 no
C(12) H(20) 0.98 no
C(13) H(21) 0.98 no
C(13) H(22) 0.98 no
C(13) H(23) 0.98 no
C(14) C(15) 1.408(3) yes
C(14) C(18) 1.405(3) yes
C(14) H(24) 0.98 no
C(15) C(16) 1.396(3) yes
C(15) H(25) 0.98 no
C(16) C(17) 1.415(3) yes
C(16) H(26) 0.98 no
C(17) C(18) 1.411(3) yes
C(17) H(27) 0.98 no
C(18) H(28) 0.98 no

loop_
_geom_torsion_atom_site_label_1
_geom_torsion_atom_site_label_2
_geom_torsion_atom_site_label_3
_geom_torsion_atom_site_label_4
_geom_torsion
_geom_torsion_publ_flag
Cr(1) N(1) Si(1) C(8) -51.7(1) no
Cr(1) N(1) Si(1) C(9) 65.3(2) no
Cr(1) N(1) Si(1) C(10) -171.0(1) no
Cr(1) N(1) C(1) N(2) 10.5(1) no
Cr(1) N(1) C(1) C(2) -165.7(1) no
Cr(1) N(2) Si(2) C(11) -6.9(2) no
Cr(1) N(2) Si(2) C(12) 111.8(1) no
Cr(1) N(2) Si(2) C(13) -125.9(1) no
Cr(1) N(2) C(1) N(1) -10.5(1) no
Cr(1) N(2) C(1) C(2) 165.7(1) no
Cr(1) C(14) C(15) C(16) 62.8(1) no
Cr(1) C(14) C(18) C(17) -62.3(1) no
Cr(1) C(15) C(14) C(18) -63.4(1) no
Cr(1) C(15) C(16) C(17) 62.1(1) no
Cr(1) C(16) C(15) C(14) -62.4(1) no
Cr(1) C(16) C(17) C(18) 63.9(1) no
Cr(1) C(17) C(16) C(15) -62.8(1) no
Cr(1) C(17) C(18) C(14) 62.6(1) no
Cr(1) C(18) C(14) C(15) 63.6(1) no
Cr(1) C(18) C(17) C(16) -64.1(1) no
Cl(1) Cr(1) N(1) Si(1) -75.7(1) no
Cl(1) Cr(1) N(1) C(1) 87.07(9) no
Cl(1) Cr(1) N(2) Si(2) 73.6(1) no
Cl(1) Cr(1) N(2) C(1) -86.84(9) no
Cl(1) Cr(1) C(14) C(15) 80.6(1) no
Cl(1) Cr(1) C(14) C(18) -163.0(1) no
Cl(1) Cr(1) C(15) C(14) -102.8(1) no
Cl(1) Cr(1) C(15) C(16) 139.6(1) no
Cl(1) Cr(1) C(16) C(15) -47.2(1) no
Cl(1) Cr(1) C(16) C(17) -164.18(9) no
Cl(1) Cr(1) C(17) C(16) 31.2(2) no
Cl(1) Cr(1) C(17) C(18) -84.9(2) no
Cl(1) Cr(1) C(18) C(14) 23.4(1) no
Cl(1) Cr(1) C(18) C(17) 140.5(1) no
Si(1) N(1) Cr(1) N(2) -169.6(1) no
Si(1) N(1) Cr(1) C(14) 74.0(3) no
Si(1) N(1) Cr(1) C(15) 22.3(2) no
Si(1) N(1) Cr(1) C(16) 45.3(1) no
Si(1) N(1) Cr(1) C(17) 83.1(1) no
Si(1) N(1) Cr(1) C(18) 109.4(1) no
Si(1) N(1) C(1) N(2) 175.0(1) no
Si(1) N(1) C(1) C(2) -1.3(2) no
Si(2) N(2) Cr(1) N(1) 167.3(1) no
Si(2) N(2) Cr(1) C(14) -30.0(1) no
Si(2) N(2) Cr(1) C(15) -33.7(2) no
Si(2) N(2) Cr(1) C(16) -110.9(1) no
Si(2) N(2) Cr(1) C(17) -97.7(1) no
Si(2) N(2) Cr(1) C(18) -61.7(1) no
Si(2) N(2) C(1) N(1) -172.6(1) no
Si(2) N(2) C(1) C(2) 3.6(2) no
N(1) Cr(1) N(2) C(1) 6.82(9) no
N(1) Cr(1) C(14) C(15) -68.9(3) no
N(1) Cr(1) C(14) C(18) 47.5(3) no
N(1) Cr(1) C(15) C(14) 157.6(1) no
N(1) Cr(1) C(15) C(16) 40.0(1) no
N(1) Cr(1) C(16) C(15) -152.0(1) no
N(1) Cr(1) C(16) C(17) 91.0(1) no
N(1) Cr(1) C(17) C(16) -98.1(1) no
N(1) Cr(1) C(17) C(18) 145.9(1) no
N(1) Cr(1) C(18) C(14) -163.7(1) no
N(1) Cr(1) C(18) C(17) -46.5(1) no
N(1) C(1) C(2) C(3) 75.6(2) no
N(1) C(1) C(2) C(7) -105.2(2) no
N(2) Cr(1) N(1) C(1) -6.82(9) no
N(2) Cr(1) C(14) C(15) -177.5(1) no
N(2) Cr(1) C(14) C(18) -61.1(1) no
N(2) Cr(1) C(15) C(14) 5.4(2) no
N(2) Cr(1) C(15) C(16) -112.1(2) no
N(2) Cr(1) C(16) C(15) 137.9(1) no
N(2) Cr(1) C(16) C(17) 20.9(2) no
N(2) Cr(1) C(17) C(16) -167.7(1) no
N(2) Cr(1) C(17) C(18) 76.3(1) no
N(2) Cr(1) C(18) C(14) 129.7(1) no
N(2) Cr(1) C(18) C(17) -113.1(1) no
N(2) C(1) C(2) C(3) -100.3(2) no
N(2) C(1) C(2) C(7) 78.9(2) no
C(1) N(1) Cr(1) C(14) -123.2(2) no
C(1) N(1) Cr(1) C(15) -174.9(1) no
C(1) N(1) Cr(1) C(16) -151.9(1) no
C(1) N(1) Cr(1) C(17) -114.1(1) no
C(1) N(1) Cr(1) C(18) -87.8(1) no
C(1) N(1) Si(1) C(8) 151.6(2) no
C(1) N(1) Si(1) C(9) -91.4(2) no
C(1) N(1) Si(1) C(10) 32.3(2) no
C(1) N(2) Cr(1) C(14) 169.5(1) no
C(1) N(2) Cr(1) C(15) 165.8(2) no
C(1) N(2) Cr(1) C(16) 88.7(1) no
C(1) N(2) Cr(1) C(17) 101.8(1) no
C(1) N(2) Cr(1) C(18) 137.8(1) no
C(1) N(2) Si(2) C(11) 146.6(2) no
C(1) N(2) Si(2) C(12) -94.7(2) no
C(1) N(2) Si(2) C(13) 27.6(2) no
C(1) C(2) C(3) C(4) 178.6(2) no
C(1) C(2) C(7) C(6) -179.3(2) no
C(2) C(3) C(4) C(5) 1.0(4) no
C(2) C(7) C(6) C(5) 0.6(3) no
C(3) C(2) C(7) C(6) -0.2(3) no
C(3) C(4) C(5) C(6) -0.6(4) no
C(4) C(3) C(2) C(7) -0.6(3) no
C(4) C(5) C(6) C(7) -0.2(3) no
C(14) Cr(1) C(15) C(16) -117.6(2) no
C(14) Cr(1) C(16) C(15) 37.1(1) no
C(14) Cr(1) C(16) C(17) -79.8(1) no
C(14) Cr(1) C(17) C(16) 78.9(1) no
C(14) Cr(1) C(17) C(18) -37.1(1) no
C(14) Cr(1) C(18) C(17) 117.2(2) no
C(14) C(15) Cr(1) C(16) 117.6(2) no
C(14) C(15) Cr(1) C(17) 79.9(1) no
C(14) C(15) Cr(1) C(18) 37.6(1) no
C(14) C(15) C(16) C(17) -0.3(2) no
C(14) C(18) Cr(1) C(15) -37.7(1) no
C(14) C(18) Cr(1) C(16) -79.2(1) no
C(14) C(18) Cr(1) C(17) -117.2(2) no
C(14) C(18) C(17) C(16) -1.5(2) no
C(15) Cr(1) C(14) C(18) 116.4(2) no
C(15) Cr(1) C(16) C(17) -117.0(2) no
C(15) Cr(1) C(17) C(16) 37.0(1) no
C(15) Cr(1) C(17) C(18) -79.1(1) no
C(15) Cr(1) C(18) C(17) 79.5(1) no
C(15) C(14) Cr(1) C(16) -36.7(1) no
C(15) C(14) Cr(1) C(17) -79.0(1) no
C(15) C(14) Cr(1) C(18) -116.4(2) no
C(15) C(14) C(18) C(17) 1.3(2) no
C(15) C(16) Cr(1) C(17) 117.0(2) no
C(15) C(16) Cr(1) C(18) 79.1(1) no
C(15) C(16) C(17) C(18) 1.1(2) no
C(16) Cr(1) C(14) C(18) 79.6(1) no
C(16) Cr(1) C(17) C(18) -116.0(2) no
C(16) Cr(1) C(18) C(17) 38.0(1) no
C(16) C(15) Cr(1) C(17) -37.7(1) no
C(16) C(15) Cr(1) C(18) -80.0(1) no
C(16) C(15) C(14) C(18) -0.6(2) no
C(16) C(17) Cr(1) C(18) 116.0(2) no
C(17) Cr(1) C(14) C(18) 37.4(1) no
C(17) C(16) Cr(1) C(18) -37.9(1) no
